data_4503510
loop_
_publ_author_name
'Takao, Koichiro'
'Noda, Kyoko'
'Morita, Yasuji'
'Nishimura, Kenji'
'Ikeda, Yasuhisa'

_publ_section_title
;
 Molecular and Crystal Structures of Uranyl Nitrate Complexes
 withN-Alkylated 2-Pyrrolidone Derivatives: Design and Optimization of
 Promising Precipitant for Uranyl Ion
;
_journal_issue 7
_journal_name_full 'Crystal Growth &amp; Design'
_journal_page_first 2364
_journal_paper_doi 10.1021/cg7012254
_journal_volume 8
_journal_year 2008
_chemical_formula_moiety 'C18 H34 N4 O10 U '
_chemical_formula_sum 'C18 H34 N4 O10 U'
_chemical_formula_weight 704.52
_chemical_name_systematic
; 
 ? 
;
_space_group_IT_number 14
_symmetry_cell_setting monoclinic
_symmetry_Int_Tables_number 14
_symmetry_space_group_name_Hall '-P 2ybc'
_symmetry_space_group_name_H-M 'P 1 21/c 1'
_atom_sites_solution_hydrogens geom
_atom_sites_solution_primary direct
_atom_sites_solution_secondary difmap
_audit_creation_method SHELXL-97
_cell_angle_alpha 90.00
_cell_angle_beta 104.00(3)
_cell_angle_gamma 90.00
_cell_formula_units_Z 2
_cell_length_a 8.335(3)
_cell_length_b 14.600(5)
_cell_length_c 10.617(4)
_cell_measurement_reflns_used 10748
_cell_measurement_temperature 173(2)
_cell_measurement_theta_max 27.4
_cell_measurement_theta_min 3.1
_cell_volume 1253.6(8)
_computing_cell_refinement PROCESS-AUTO
_computing_data_collection PROCESS-AUTO
_computing_data_reduction CrystalStructure
_computing_structure_refinement 'SHELXL-97 (Sheldrick, 1997)'
_computing_structure_solution SIR92
_diffrn_ambient_temperature 173(2)
_diffrn_detector_area_resol_mean 10.00
_diffrn_measured_fraction_theta_full 0.996
_diffrn_measured_fraction_theta_max 0.996
_diffrn_measurement_device_type 'Rigaku RAXIS-RAPID'
_diffrn_measurement_method \w
_diffrn_radiation_monochromator graphite
_diffrn_radiation_source 'fine-focus sealed tube'
_diffrn_radiation_type MoK\a
_diffrn_radiation_wavelength 0.71075
_diffrn_reflns_av_R_equivalents 0.0377
_diffrn_reflns_av_sigmaI/netI 0.0255
_diffrn_reflns_limit_h_max 10
_diffrn_reflns_limit_h_min -10
_diffrn_reflns_limit_k_max 18
_diffrn_reflns_limit_k_min -18
_diffrn_reflns_limit_l_max 13
_diffrn_reflns_limit_l_min -12
_diffrn_reflns_number 12014
_diffrn_reflns_theta_full 27.45
_diffrn_reflns_theta_max 27.45
_diffrn_reflns_theta_min 3.13
_exptl_absorpt_coefficient_mu 6.530
_exptl_absorpt_correction_T_max 0.5613
_exptl_absorpt_correction_T_min 0.2447
_exptl_absorpt_correction_type numerical
_exptl_absorpt_process_details
;
    Higashi, T. (1999). Program for Absorption Correction.
    Rigaku Corporation, Tokyo, Japan.
;
_exptl_crystal_colour yellow
_exptl_crystal_density_diffrn 1.866
_exptl_crystal_density_method 'not measured'
_exptl_crystal_description block
_exptl_crystal_F_000 684
_exptl_crystal_size_max 0.30
_exptl_crystal_size_mid 0.20
_exptl_crystal_size_min 0.10
_refine_diff_density_max 0.612
_refine_diff_density_min -0.500
_refine_diff_density_rms 0.080
_refine_ls_extinction_method none
_refine_ls_goodness_of_fit_ref 1.026
_refine_ls_hydrogen_treatment constr
_refine_ls_matrix_type full
_refine_ls_number_parameters 153
_refine_ls_number_reflns 2859
_refine_ls_number_restraints 0
_refine_ls_restrained_S_all 1.026
_refine_ls_R_factor_all 0.0414
_refine_ls_R_factor_gt 0.0219
_refine_ls_shift/su_max 0.000
_refine_ls_shift/su_mean 0.000
_refine_ls_structure_factor_coef Fsqd
_refine_ls_weighting_details 'calc w=1/[\s^2^(Fo^2^)+(0.0180P)^2^+1.1847P] where P=(Fo^2^+2Fc^2^)/3'
_refine_ls_weighting_scheme calc
_refine_ls_wR_factor_gt 0.0404
_refine_ls_wR_factor_ref 0.0443
_reflns_number_gt 2078
_reflns_number_total 2859
_reflns_threshold_expression >2sigma(I)
_cod_data_source_file cg7012254-file012.cif
_cod_data_source_block UO2(NO3)2(L5a)2_(R=isoAmyl)
_cod_original_cell_volume 1253.7(8)
_cod_original_sg_symbol_H-M 'P 21/c'
_cod_database_code 4503510

loop_
_symmetry_equiv_pos_as_xyz
'x, y, z'
'-x, y+1/2, -z+1/2'
'-x, -y, -z'
'x, -y-1/2, z-1/2'

loop_
_atom_site_label
_atom_site_type_symbol
_atom_site_fract_x
_atom_site_fract_y
_atom_site_fract_z
_atom_site_U_iso_or_equiv
_atom_site_adp_type
_atom_site_occupancy
_atom_site_symmetry_multiplicity
_atom_site_calc_flag
_atom_site_refinement_flags
U1 U 1.0000 0.5000 0.5000 0.02190(5) Uani 1 2 d S
O1 O 1.1467(3) 0.41840(15) 0.4781(2) 0.0288(5) Uani 1 1 d .
O2 O 0.8962(3) 0.38837(16) 0.6211(2) 0.0306(5) Uani 1 1 d .
O3 O 0.7603(3) 0.40764(17) 0.3689(2) 0.0341(6) Uani 1 1 d .
O4 O 0.8810(3) 0.4942(2) 0.2578(2) 0.0388(6) Uani 1 1 d .
O5 O 0.6859(4) 0.4026(2) 0.1572(3) 0.0560(8) Uani 1 1 d .
N1 N 0.7913(3) 0.33401(19) 0.7834(3) 0.0249(6) Uani 1 1 d .
N2 N 0.7721(4) 0.4340(2) 0.2573(3) 0.0326(7) Uani 1 1 d .
C1 C 0.7769(4) 0.3769(2) 0.6724(3) 0.0248(7) Uani 1 1 d .
C2 C 0.6022(4) 0.4062(3) 0.6181(4) 0.0331(8) Uani 1 1 d .
H2A H 0.5521 0.3718 0.5379 0.040 Uiso 1 1 calc R
H2B H 0.5963 0.4725 0.5982 0.040 Uiso 1 1 calc R
C3 C 0.5144(4) 0.3844(3) 0.7251(4) 0.0384(9) Uani 1 1 d .
H3A H 0.4889 0.4413 0.7669 0.046 Uiso 1 1 calc R
H3B H 0.4098 0.3511 0.6891 0.046 Uiso 1 1 calc R
C4 C 0.6332(4) 0.3251(3) 0.8219(4) 0.0360(8) Uani 1 1 d .
H4A H 0.6441 0.3473 0.9116 0.043 Uiso 1 1 calc R
H4B H 0.5957 0.2605 0.8162 0.043 Uiso 1 1 calc R
C5 C 0.9463(4) 0.2978(2) 0.8628(3) 0.0269(7) Uani 1 1 d .
H5A H 1.0258 0.2896 0.8079 0.032 Uiso 1 1 calc R
H5B H 0.9257 0.2369 0.8970 0.032 Uiso 1 1 calc R
C6 C 1.0216(4) 0.3606(2) 0.9754(3) 0.0280(7) Uani 1 1 d .
H6A H 0.9410 0.3692 1.0293 0.034 Uiso 1 1 calc R
H6B H 1.0421 0.4212 0.9407 0.034 Uiso 1 1 calc R
C7 C 1.1836(4) 0.3245(2) 1.0614(3) 0.0270(7) Uani 1 1 d .
H7 H 1.1623 0.2631 1.0957 0.032 Uiso 1 1 calc R
C8 C 1.3164(4) 0.3138(3) 0.9846(4) 0.0411(9) Uani 1 1 d .
H8A H 1.3295 0.3719 0.9419 0.062 Uiso 1 1 calc R
H8B H 1.2829 0.2658 0.9190 0.062 Uiso 1 1 calc R
H8C H 1.4216 0.2968 1.0439 0.062 Uiso 1 1 calc R
C9 C 1.2448(5) 0.3886(3) 1.1755(4) 0.0493(11) Uani 1 1 d .
H9A H 1.2662 0.4493 1.1434 0.074 Uiso 1 1 calc R
H9B H 1.3471 0.3643 1.2313 0.074 Uiso 1 1 calc R
H9C H 1.1605 0.3938 1.2255 0.074 Uiso 1 1 calc R

loop_
_atom_site_aniso_label
_atom_site_aniso_U_11
_atom_site_aniso_U_22
_atom_site_aniso_U_33
_atom_site_aniso_U_23
_atom_site_aniso_U_13
_atom_site_aniso_U_12
U1 0.02163(7) 0.02249(8) 0.02226(8) 0.00225(10) 0.00664(5) -0.00050(11)
O1 0.0294(12) 0.0274(12) 0.0296(13) 0.0024(10) 0.0074(10) 0.0024(10)
O2 0.0300(13) 0.0311(12) 0.0324(13) 0.0090(11) 0.0106(11) -0.0027(10)
O3 0.0347(13) 0.0368(14) 0.0303(13) -0.0012(11) 0.0071(11) -0.0095(11)
O4 0.0353(12) 0.0520(15) 0.0287(11) 0.0041(15) 0.0070(10) -0.0097(16)
O5 0.0416(16) 0.088(2) 0.0339(15) -0.0208(17) 0.0014(13) -0.0175(17)
N1 0.0221(13) 0.0268(14) 0.0263(14) 0.0039(12) 0.0069(11) 0.0006(11)
N2 0.0250(14) 0.0401(17) 0.0336(17) -0.0067(14) 0.0086(13) 0.0011(13)
C1 0.0251(16) 0.0231(15) 0.0257(16) 0.0008(13) 0.0047(13) -0.0053(13)
C2 0.0265(17) 0.0370(19) 0.0329(18) 0.0073(16) 0.0015(15) -0.0005(15)
C3 0.0244(17) 0.050(2) 0.040(2) 0.0032(18) 0.0066(16) 0.0028(16)
C4 0.0243(17) 0.048(2) 0.039(2) 0.0071(18) 0.0138(16) 0.0008(16)
C5 0.0249(16) 0.0276(16) 0.0273(17) 0.0024(14) 0.0046(14) 0.0031(13)
C6 0.0240(18) 0.0323(17) 0.028(2) -0.0008(14) 0.0076(14) 0.0037(13)
C7 0.0245(16) 0.0315(17) 0.0250(16) 0.0043(14) 0.0059(14) 0.0039(13)
C8 0.0232(18) 0.061(3) 0.039(2) -0.005(2) 0.0076(16) 0.0039(17)
C9 0.036(2) 0.071(3) 0.037(2) -0.017(2) 0.0014(18) 0.008(2)

loop_
_atom_type_symbol
_atom_type_description
_atom_type_scat_dispersion_real
_atom_type_scat_dispersion_imag
_atom_type_scat_source
C C 0.0033 0.0016 'International Tables Vol C Tables 4.2.6.8 and 6.1.1.4'
H H 0.0000 0.0000 'International Tables Vol C Tables 4.2.6.8 and 6.1.1.4'
N N 0.0061 0.0033 'International Tables Vol C Tables 4.2.6.8 and 6.1.1.4'
O O 0.0106 0.0060 'International Tables Vol C Tables 4.2.6.8 and 6.1.1.4'
U U -9.6767 9.6646 'International Tables Vol C Tables 4.2.6.8 and 6.1.1.4'

loop_
_geom_angle_atom_site_label_1
_geom_angle_atom_site_label_2
_geom_angle_atom_site_label_3
_geom_angle
_geom_angle_site_symmetry_1
_geom_angle_site_symmetry_3
O1 U1 O1 180.00(11) . 3_766
O1 U1 O2 92.15(10) . 3_766
O1 U1 O2 87.85(10) 3_766 3_766
O1 U1 O2 87.85(10) . .
O1 U1 O2 92.15(10) 3_766 .
O2 U1 O2 180.000(1) 3_766 .
O1 U1 O4 87.56(10) . .
O1 U1 O4 92.44(10) 3_766 .
O2 U1 O4 64.82(9) 3_766 .
O2 U1 O4 115.18(9) . .
O1 U1 O4 92.44(10) . 3_766
O1 U1 O4 87.56(10) 3_766 3_766
O2 U1 O4 115.18(9) 3_766 3_766
O2 U1 O4 64.82(9) . 3_766
O4 U1 O4 180.0 . 3_766
O1 U1 O3 92.75(10) . .
O1 U1 O3 87.25(10) 3_766 .
O2 U1 O3 114.34(8) 3_766 .
O2 U1 O3 65.66(9) . .
O4 U1 O3 50.08(8) . .
O4 U1 O3 129.92(8) 3_766 .
O1 U1 O3 87.25(10) . 3_766
O1 U1 O3 92.75(10) 3_766 3_766
O2 U1 O3 65.66(9) 3_766 3_766
O2 U1 O3 114.34(8) . 3_766
O4 U1 O3 129.92(8) . 3_766
O4 U1 O3 50.08(8) 3_766 3_766
O3 U1 O3 180.0 . 3_766
O1 U1 N2 90.87(10) . 3_766
O1 U1 N2 89.13(10) 3_766 3_766
O2 U1 N2 90.39(9) 3_766 3_766
O2 U1 N2 89.61(9) . 3_766
O4 U1 N2 155.05(8) . 3_766
O4 U1 N2 24.95(8) 3_766 3_766
O3 U1 N2 154.83(8) . 3_766
O3 U1 N2 25.17(8) 3_766 3_766
O1 U1 N2 89.13(10) . .
O1 U1 N2 90.87(10) 3_766 .
O2 U1 N2 89.61(9) 3_766 .
O2 U1 N2 90.39(9) . .
O4 U1 N2 24.95(8) . .
O4 U1 N2 155.05(8) 3_766 .
O3 U1 N2 25.17(8) . .
O3 U1 N2 154.83(8) 3_766 .
N2 U1 N2 180.00(10) 3_766 .
C1 O2 U1 139.5(2) . .
N2 O3 U1 97.05(19) . .
N2 O4 U1 97.62(19) . .
C1 N1 C5 124.5(3) . .
C1 N1 C4 113.4(3) . .
C5 N1 C4 122.2(3) . .
O5 N2 O4 122.5(3) . .
O5 N2 O3 122.4(3) . .
O4 N2 O3 115.1(3) . .
O5 N2 U1 175.9(3) . .
O4 N2 U1 57.43(16) . .
O3 N2 U1 57.78(17) . .
O2 C1 N1 122.9(3) . .
O2 C1 C2 126.5(3) . .
N1 C1 C2 110.6(3) . .
C1 C2 C3 104.6(3) . .
C1 C2 H2A 110.8 . .
C3 C2 H2A 110.8 . .
C1 C2 H2B 110.8 . .
C3 C2 H2B 110.8 . .
H2A C2 H2B 108.9 . .
C4 C3 C2 105.7(3) . .
C4 C3 H3A 110.6 . .
C2 C3 H3A 110.6 . .
C4 C3 H3B 110.6 . .
C2 C3 H3B 110.6 . .
H3A C3 H3B 108.7 . .
N1 C4 C3 104.0(3) . .
N1 C4 H4A 110.9 . .
C3 C4 H4A 110.9 . .
N1 C4 H4B 110.9 . .
C3 C4 H4B 110.9 . .
H4A C4 H4B 109.0 . .
N1 C5 C6 112.1(3) . .
N1 C5 H5A 109.2 . .
C6 C5 H5A 109.2 . .
N1 C5 H5B 109.2 . .
C6 C5 H5B 109.2 . .
H5A C5 H5B 107.9 . .
C5 C6 C7 113.6(3) . .
C5 C6 H6A 108.9 . .
C7 C6 H6A 108.9 . .
C5 C6 H6B 108.9 . .
C7 C6 H6B 108.9 . .
H6A C6 H6B 107.7 . .
C9 C7 C6 110.0(3) . .
C9 C7 C8 110.0(3) . .
C6 C7 C8 111.4(3) . .
C9 C7 H7 108.5 . .
C6 C7 H7 108.5 . .
C8 C7 H7 108.5 . .
C7 C8 H8A 109.5 . .
C7 C8 H8B 109.5 . .
H8A C8 H8B 109.5 . .
C7 C8 H8C 109.5 . .
H8A C8 H8C 109.5 . .
H8B C8 H8C 109.5 . .
C7 C9 H9A 109.5 . .
C7 C9 H9B 109.5 . .
H9A C9 H9B 109.5 . .
C7 C9 H9C 109.5 . .
H9A C9 H9C 109.5 . .
H9B C9 H9C 109.5 . .

loop_
_geom_bond_atom_site_label_1
_geom_bond_atom_site_label_2
_geom_bond_distance
_geom_bond_site_symmetry_2
U1 O1 1.763(2) .
U1 O1 1.763(2) 3_766
U1 O2 2.365(2) 3_766
U1 O2 2.365(2) .
U1 O4 2.524(3) .
U1 O4 2.524(3) 3_766
U1 O3 2.530(3) .
U1 O3 2.530(3) 3_766
U1 N2 2.968(3) 3_766
U1 N2 2.968(3) .
O2 C1 1.256(4) .
O3 N2 1.272(4) .
O4 N2 1.263(4) .
O5 N2 1.218(4) .
N1 C1 1.314(4) .
N1 C5 1.460(4) .
N1 C4 1.476(4) .
C1 C2 1.493(4) .
C2 C3 1.526(5) .
C2 H2A 0.9900 .
C2 H2B 0.9900 .
C3 C4 1.515(5) .
C3 H3A 0.9900 .
C3 H3B 0.9900 .
C4 H4A 0.9900 .
C4 H4B 0.9900 .
C5 C6 1.517(5) .
C5 H5A 0.9900 .
C5 H5B 0.9900 .
C6 C7 1.529(5) .
C6 H6A 0.9900 .
C6 H6B 0.9900 .
C7 C9 1.519(5) .
C7 C8 1.533(5) .
C7 H7 1.0000 .
C8 H8A 0.9800 .
C8 H8B 0.9800 .
C8 H8C 0.9800 .
C9 H9A 0.9800 .
C9 H9B 0.9800 .
C9 H9C 0.9800 .

loop_
_geom_torsion_atom_site_label_1
_geom_torsion_atom_site_label_2
_geom_torsion_atom_site_label_3
_geom_torsion_atom_site_label_4
_geom_torsion
_geom_torsion_site_symmetry_1
O1 U1 O2 C1 -172.1(4) .
O1 U1 O2 C1 7.9(4) 3_766
O2 U1 O2 C1 -113(28) 3_766
O4 U1 O2 C1 -85.8(4) .
O4 U1 O2 C1 94.2(4) 3_766
O3 U1 O2 C1 -78.1(3) .
O3 U1 O2 C1 101.9(3) 3_766
N2 U1 O2 C1 97.0(3) 3_766
N2 U1 O2 C1 -83.0(3) .
O1 U1 O3 N2 -82.1(2) .
O1 U1 O3 N2 97.9(2) 3_766
O2 U1 O3 N2 11.5(2) 3_766
O2 U1 O3 N2 -168.5(2) .
O4 U1 O3 N2 2.43(18) .
O4 U1 O3 N2 -177.57(18) 3_766
O3 U1 O3 N2 -135(20) 3_766
N2 U1 O3 N2 180.0 3_766
O1 U1 O4 N2 93.2(2) .
O1 U1 O4 N2 -86.8(2) 3_766
O2 U1 O4 N2 -173.3(2) 3_766
O2 U1 O4 N2 6.7(2) .
O4 U1 O4 N2 2(6) 3_766
O3 U1 O4 N2 -2.45(18) .
O3 U1 O4 N2 177.55(18) 3_766
N2 U1 O4 N2 179.998(1) 3_766
U1 O4 N2 O5 -175.1(3) .
U1 O4 N2 O3 4.1(3) .
U1 O3 N2 O5 175.1(3) .
U1 O3 N2 O4 -4.1(3) .
O1 U1 N2 O5 4(4) .
O1 U1 N2 O5 -176(4) 3_766
O2 U1 N2 O5 96(4) 3_766
O2 U1 N2 O5 -84(4) .
O4 U1 N2 O5 90(4) .
O4 U1 N2 O5 -90(4) 3_766
O3 U1 N2 O5 -94(4) .
O3 U1 N2 O5 86(4) 3_766
N2 U1 N2 O5 -60(7) 3_766
O1 U1 N2 O4 -86.1(2) .
O1 U1 N2 O4 93.9(2) 3_766
O2 U1 N2 O4 6.1(2) 3_766
O2 U1 N2 O4 -173.9(2) .
O4 U1 N2 O4 180.0 3_766
O3 U1 N2 O4 175.6(3) .
O3 U1 N2 O4 -4.4(3) 3_766
N2 U1 N2 O4 -150(5) 3_766
O1 U1 N2 O3 98.3(2) .
O1 U1 N2 O3 -81.7(2) 3_766
O2 U1 N2 O3 -169.5(2) 3_766
O2 U1 N2 O3 10.5(2) .
O4 U1 N2 O3 -175.6(3) .
O4 U1 N2 O3 4.4(3) 3_766
O3 U1 N2 O3 180.0 3_766
N2 U1 N2 O3 34(5) 3_766
U1 O2 C1 N1 -143.2(3) .
U1 O2 C1 C2 38.5(6) .
C5 N1 C1 O2 2.5(5) .
C4 N1 C1 O2 -177.4(3) .
C5 N1 C1 C2 -179.0(3) .
C4 N1 C1 C2 1.2(4) .
O2 C1 C2 C3 -174.4(3) .
N1 C1 C2 C3 7.1(4) .
C1 C2 C3 C4 -12.2(4) .
C1 N1 C4 C3 -9.0(4) .
C5 N1 C4 C3 171.2(3) .
C2 C3 C4 N1 12.7(4) .
C1 N1 C5 C6 100.3(4) .
C4 N1 C5 C6 -79.9(4) .
N1 C5 C6 C7 179.6(3) .
C5 C6 C7 C9 -176.7(3) .
C5 C6 C7 C8 61.1(4) .
